data_7711377
loop_
_publ_author_name
'Bresciani, Giulio'
'Boni, Serena'
'Zacchini, Stefano'
'Pampaloni, Guido'
'Bortoluzzi, Marco'
'Marchetti, Fabio'

_publ_section_title
;
 Alkyne--alkenyl coupling at a diruthenium complex
;
_journal_name_full 'Dalton Transactions'
_journal_paper_doi 10.1039/D2DT02866B
_journal_year 2022
_chemical_formula_sum 'C34 H29 Cl2 F3 O9 Ru2 S'
_chemical_formula_weight 943.67
_space_group_crystal_system triclinic
_space_group_IT_number 2
_space_group_name_Hall '-P 1'
_space_group_name_H-M_alt 'P -1'
_atom_sites_solution_hydrogens geom
_audit_creation_method SHELXL-2014/7
_audit_update_record
;
2022-07-06 deposited with the CCDC.	2022-09-27 downloaded from the CCDC.
;
_cell_angle_alpha 86.749(3)
_cell_angle_beta 77.108(3)
_cell_angle_gamma 81.442(3)
_cell_formula_units_Z 2
_cell_length_a 8.3190(7)
_cell_length_b 13.7514(12)
_cell_length_c 15.7743(13)
_cell_measurement_reflns_used 9956
_cell_measurement_temperature 100(2)
_cell_measurement_theta_max 27.155
_cell_measurement_theta_min 2.5365
_cell_volume 1739.0(3)
_computing_cell_refinement 'APEX3 (Bruker AXS, 2015)'
_computing_data_collection 'APEX3 (Bruker AXS, 2015)'
_computing_data_reduction 'SAINT (Bruker AXS, 2015)'
_computing_molecular_graphics 'ORTEPIII (Johnson, 1996)'
_computing_publication_material 'XCIF 2014/2 (Bruker AXS, 2014)'
_computing_structure_refinement 'SHELXL-2014/7 (Sheldrick, 2014)'
_computing_structure_solution 'SHELXT (Sheldrick, 2015)'
_diffrn_ambient_temperature 100(2)
_diffrn_measured_fraction_theta_full 0.992
_diffrn_measured_fraction_theta_max 0.992
_diffrn_measurement_device_type 'PHOTONII area detector'
_diffrn_measurement_method 'phi and omega scans'
_diffrn_radiation_type MoK\a
_diffrn_radiation_wavelength 0.71073
_diffrn_reflns_av_R_equivalents 0.0452
_diffrn_reflns_av_unetI/netI 0.0456
_diffrn_reflns_Laue_measured_fraction_full 0.992
_diffrn_reflns_Laue_measured_fraction_max 0.992
_diffrn_reflns_limit_h_max 9
_diffrn_reflns_limit_h_min -9
_diffrn_reflns_limit_k_max 16
_diffrn_reflns_limit_k_min -16
_diffrn_reflns_limit_l_max 18
_diffrn_reflns_limit_l_min -18
_diffrn_reflns_number 19181
_diffrn_reflns_point_group_measured_fraction_full 0.992
_diffrn_reflns_point_group_measured_fraction_max 0.992
_diffrn_reflns_theta_full 25.098
_diffrn_reflns_theta_max 25.098
_diffrn_reflns_theta_min 1.975
_diffrn_source 'fine-focus sealed tube'
_exptl_absorpt_coefficient_mu 1.153
_exptl_absorpt_correction_T_max 0.5627
_exptl_absorpt_correction_T_min 0.4240
_exptl_absorpt_correction_type empirical
_exptl_absorpt_process_details
; 
 Data were corrected for Lorentz polarization and absorption
 effects (empirical absorption correction SADABS).
 R(int) =  0.1984 (selected reflections only, before parameter refinement)
 R(int) =  0.0535 (selected reflections only, after parameter refinement)
;
_exptl_crystal_colour orange
_exptl_crystal_density_diffrn 1.802
_exptl_crystal_description plate
_exptl_crystal_F_000 940
_exptl_crystal_size_max 0.160
_exptl_crystal_size_mid 0.130
_exptl_crystal_size_min 0.090
_refine_diff_density_max 1.195
_refine_diff_density_min -0.882
_refine_diff_density_rms 0.127
_refine_ls_extinction_method none
_refine_ls_goodness_of_fit_ref 1.137
_refine_ls_hydrogen_treatment constr
_refine_ls_matrix_type full
_refine_ls_number_parameters 490
_refine_ls_number_reflns 6136
_refine_ls_number_restraints 119
_refine_ls_restrained_S_all 1.158
_refine_ls_R_factor_all 0.0553
_refine_ls_R_factor_gt 0.0459
_refine_ls_shift/su_max 0.001
_refine_ls_shift/su_mean 0.000
_refine_ls_structure_factor_coef Fsqd
_refine_ls_weighting_details 'w=1/[\s^2^(Fo^2^)+(0.0357P)^2^+7.2224P] where P=(Fo^2^+2Fc^2^)/3'
_refine_ls_weighting_scheme calc
_refine_ls_wR_factor_gt 0.1015
_refine_ls_wR_factor_ref 0.1049
_reflns_Friedel_coverage 0.000
_reflns_number_gt 5265
_reflns_number_total 6136
_reflns_threshold_expression 'I > 2\s(I)'
_cod_data_source_file d2dt02866b3.cif
_cod_data_source_block 3
_cod_database_code 7711377
_shelx_shelxl_version_number 2014/7
_shelx_space_group_comment
;
The symmetry employed for this shelxl refinement is uniquely defined
by the following loop, which should always be used as a source of
symmetry information in preference to the above space-group names.
They are only intended as comments.
;
_shelx_estimated_absorpt_t_min 0.837
_shelx_estimated_absorpt_t_max 0.903

loop_
_space_group_symop_operation_xyz
'x, y, z'
'-x, -y, -z'

loop_
_atom_site_label
_atom_site_type_symbol
_atom_site_fract_x
_atom_site_fract_y
_atom_site_fract_z
_atom_site_U_iso_or_equiv
_atom_site_adp_type
_atom_site_occupancy
_atom_site_site_symmetry_order
_atom_site_calc_flag
_atom_site_refinement_flags_posn
_atom_site_refinement_flags_adp
_atom_site_refinement_flags_occupancy
_atom_site_disorder_assembly
_atom_site_disorder_group
Ru1 Ru 0.55511(5) 0.30705(3) 0.24928(3) 0.01155(11) Uani 1 1 d . . . . .
Ru2 Ru 0.55234(5) 0.11597(3) 0.19682(2) 0.01162(11) Uani 1 1 d . . . . .
O1 O 0.1984(5) 0.2984(3) 0.2421(3) 0.0263(9) Uani 1 1 d . . . . .
O2 O 0.6187(5) 0.2125(3) 0.0160(3) 0.0289(10) Uani 1 1 d . . . . .
O3 O 0.1739(4) 0.4141(3) 0.4043(3) 0.0246(9) Uani 1 1 d . . . . .
O4 O 0.3907(5) 0.4731(3) 0.4345(2) 0.0224(8) Uani 1 1 d . . . . .
O5 O 0.3783(4) 0.1487(3) 0.5654(2) 0.0201(8) Uani 1 1 d . . . . .
O6 O 0.3094(6) 0.3129(3) 0.5606(3) 0.0359(11) Uani 1 1 d . . . . .
C1 C 0.3351(7) 0.2965(4) 0.2434(3) 0.0182(11) Uani 1 1 d . . . . .
C2 C 0.5976(6) 0.1811(4) 0.0845(4) 0.0179(11) Uani 1 1 d . U . . .
C3 C 0.6491(6) 0.1714(3) 0.2974(3) 0.0106(10) Uani 1 1 d . U . . .
C4 C 0.5959(6) 0.1527(3) 0.3961(3) 0.0111(10) Uani 1 1 d . U . . .
H4 H 0.5485 0.0894 0.4077 0.013 Uiso 1 1 calc R U . . .
C5 C 0.4653(6) 0.2368(4) 0.4331(3) 0.0144(10) Uani 1 1 d . . . . .
C6 C 0.4391(6) 0.3141(4) 0.3802(3) 0.0128(10) Uani 1 1 d . U . . .
C7 C 0.3171(7) 0.4035(4) 0.4085(3) 0.0194(12) Uani 1 1 d . . . . .
C8 C 0.2792(8) 0.5610(4) 0.4661(4) 0.0347(15) Uani 1 1 d . . . . .
H8A H 0.2302 0.5929 0.4188 0.052 Uiso 1 1 calc R U . . .
H8B H 0.3416 0.6064 0.4868 0.052 Uiso 1 1 calc R U . . .
H8C H 0.1904 0.5433 0.5140 0.052 Uiso 1 1 calc R U . . .
C9 C 0.3821(6) 0.2266(4) 0.5259(3) 0.0175(11) Uani 1 1 d . . . . .
C10 C 0.2202(12) 0.3108(6) 0.6505(5) 0.061(2) Uani 1 1 d . U . . .
H10A H 0.1198 0.2798 0.6549 0.091 Uiso 1 1 calc R U . . .
H10B H 0.1885 0.3781 0.6715 0.091 Uiso 1 1 calc R U . . .
H10C H 0.2918 0.2729 0.6859 0.091 Uiso 1 1 calc R U . . .
C11 C 0.7398(6) 0.1503(4) 0.4416(3) 0.0134(10) Uani 1 1 d . . . . .
C12 C 0.8506(6) 0.2194(4) 0.4211(3) 0.0173(11) Uani 1 1 d . . . . .
H12 H 0.8408 0.2661 0.3752 0.021 Uiso 1 1 calc R U . . .
C13 C 0.9751(6) 0.2209(4) 0.4667(3) 0.0188(11) Uani 1 1 d . . . . .
H13 H 1.0506 0.2677 0.4516 0.023 Uiso 1 1 calc R U . . .
C14 C 0.9880(7) 0.1541(4) 0.5340(4) 0.0247(13) Uani 1 1 d . . . . .
H14 H 1.0714 0.1557 0.5662 0.030 Uiso 1 1 calc R U . . .
C15 C 0.8801(7) 0.0843(4) 0.5551(4) 0.0263(13) Uani 1 1 d . . . . .
H15 H 0.8893 0.0383 0.6016 0.032 Uiso 1 1 calc R U . . .
C16 C 0.7585(6) 0.0822(4) 0.5079(3) 0.0194(11) Uani 1 1 d . . . . .
H16 H 0.6868 0.0332 0.5214 0.023 Uiso 1 1 calc R U . . .
C17 C 0.7856(6) 0.1016(4) 0.2515(3) 0.0121(10) Uani 1 1 d . U . . .
C18 C 0.8357(6) 0.0069(4) 0.2891(3) 0.0157(11) Uani 1 1 d . . . . .
H18 H 0.7921 -0.0067 0.3489 0.019 Uiso 1 1 calc R U . . .
C19 C 0.9443(6) -0.0634(4) 0.2405(3) 0.0167(11) Uani 1 1 d . . . . .
H19 H 0.9765 -0.1247 0.2671 0.020 Uiso 1 1 calc R U . . .
C20 C 1.0099(6) -0.0467(4) 0.1511(3) 0.0179(11) Uani 1 1 d . . . . .
H20 H 1.0845 -0.0968 0.1179 0.021 Uiso 1 1 calc R U . . .
C21 C 0.9662(6) 0.0409(4) 0.1128(3) 0.0154(10) Uani 1 1 d . . . . .
H21 H 1.0106 0.0523 0.0527 0.018 Uiso 1 1 calc R U . . .
C22 C 0.8540(6) 0.1160(4) 0.1622(3) 0.0130(10) Uani 1 1 d . U . . .
H22 H 0.8865 0.1832 0.1478 0.016 Uiso 1 1 calc R U . . .
C101 C 0.8027(6) 0.3667(4) 0.2056(4) 0.0197(11) Uani 1 1 d . U . . .
H101 H 0.9131 0.3317 0.2131 0.024 Uiso 1 1 calc R U . . .
C102 C 0.6907(7) 0.4284(4) 0.2671(4) 0.0217(12) Uani 1 1 d . . . . .
H102 H 0.7108 0.4483 0.3234 0.026 Uiso 1 1 calc R U . . .
C103 C 0.5533(7) 0.4665(4) 0.2294(4) 0.0201(12) Uani 1 1 d . . . . .
H103 H 0.4600 0.5186 0.2543 0.024 Uiso 1 1 calc R U . . .
C104 C 0.5838(6) 0.4267(4) 0.1460(4) 0.0201(12) Uani 1 1 d . . . . .
H104 H 0.5117 0.4434 0.1028 0.024 Uiso 1 1 calc R U . . .
C105 C 0.7390(7) 0.3659(4) 0.1306(4) 0.0213(12) Uani 1 1 d . . . . .
H105 H 0.7941 0.3300 0.0761 0.026 Uiso 1 1 calc R U . . .
C201 C 0.3190(6) 0.0740(4) 0.2763(4) 0.0201(11) Uani 1 1 d . . . . .
H201 H 0.2437 0.1113 0.3259 0.024 Uiso 1 1 calc R U . . .
C202 C 0.4485(6) -0.0036(4) 0.2822(3) 0.0166(11) Uani 1 1 d . . . . .
H202 H 0.4826 -0.0294 0.3371 0.020 Uiso 1 1 calc R U . . .
C203 C 0.5174(7) -0.0419(4) 0.1976(3) 0.0190(11) Uani 1 1 d . . . . .
H203 H 0.6077 -0.0989 0.1828 0.023 Uiso 1 1 calc R U . . .
C204 C 0.4306(7) 0.0112(4) 0.1399(4) 0.0235(12) Uani 1 1 d . . . . .
H204 H 0.4476 -0.0015 0.0765 0.028 Uiso 1 1 calc R U . . .
C205 C 0.3092(6) 0.0849(4) 0.1873(4) 0.0217(12) Uani 1 1 d . U . . .
H205 H 0.2241 0.1307 0.1634 0.026 Uiso 1 1 calc R U . . .
C301 C 0.2317(9) 0.3457(5) 0.9775(5) 0.0378(16) Uani 1 1 d . . . . .
F1 F 0.3874(5) 0.3576(3) 0.9409(3) 0.0540(12) Uani 1 1 d . . . . .
F2 F 0.1357(5) 0.4226(3) 0.9544(3) 0.0477(11) Uani 1 1 d . . . . .
F3 F 0.2181(8) 0.3477(4) 1.0639(3) 0.0835(18) Uani 1 1 d . . . . .
S1 S 0.17792(17) 0.23073(10) 0.94858(9) 0.0204(3) Uani 1 1 d . . . . .
O11 O 0.2097(5) 0.2376(3) 0.8550(3) 0.0298(9) Uani 1 1 d . . . . .
O12 O 0.2875(5) 0.1563(3) 0.9829(3) 0.0258(9) Uani 1 1 d . . . . .
O13 O 0.0051(5) 0.2359(3) 0.9893(3) 0.0305(10) Uani 1 1 d . . . . .
C401 C 0.1850(10) 0.6630(5) 0.1686(5) 0.040(2) Uani 0.801(4) 1 d D U P A 1
H40A H 0.0804 0.7043 0.1617 0.048 Uiso 0.801(4) 1 calc R U P A 1
H40B H 0.2628 0.6610 0.1110 0.048 Uiso 0.801(4) 1 calc R U P A 1
Cl1 Cl 0.2728(4) 0.7234(2) 0.2418(2) 0.0696(10) Uani 0.801(4) 1 d D U P A 1
Cl2 Cl 0.1427(4) 0.54892(19) 0.1957(2) 0.0678(9) Uani 0.801(4) 1 d D U P A 1
C411 C 0.397(5) 0.726(3) 0.2109(14) 0.079(7) Uani 0.199(4) 1 d D U P A 2
H41A H 0.4986 0.6937 0.1719 0.095 Uiso 0.199(4) 1 calc R U P A 2
H41B H 0.3554 0.7894 0.1846 0.095 Uiso 0.199(4) 1 calc R U P A 2
Cl11 Cl 0.2446(14) 0.6497(8) 0.2447(8) 0.060(3) Uani 0.199(4) 1 d D U P A 2
Cl21 Cl 0.421(2) 0.7374(12) 0.3161(11) 0.103(5) Uani 0.199(4) 1 d D U P A 2

loop_
_atom_site_aniso_label
_atom_site_aniso_U_11
_atom_site_aniso_U_22
_atom_site_aniso_U_33
_atom_site_aniso_U_23
_atom_site_aniso_U_13
_atom_site_aniso_U_12
Ru1 0.0089(2) 0.0125(2) 0.0121(2) 0.00285(16) -0.00179(15) 0.00010(15)
Ru2 0.0101(2) 0.0155(2) 0.0096(2) 0.00150(16) -0.00264(15) -0.00271(15)
O1 0.014(2) 0.032(2) 0.034(2) -0.0004(18) -0.0088(17) 0.0021(16)
O2 0.027(2) 0.045(3) 0.018(2) 0.0146(19) -0.0087(17) -0.0141(19)
O3 0.010(2) 0.026(2) 0.032(2) 0.0004(17) 0.0023(16) 0.0033(15)
O4 0.025(2) 0.0161(19) 0.024(2) -0.0055(16) -0.0035(16) 0.0025(15)
O5 0.0179(19) 0.024(2) 0.0166(19) 0.0048(16) -0.0006(15) -0.0035(15)
O6 0.053(3) 0.023(2) 0.019(2) -0.0034(17) 0.0176(19) -0.002(2)
C1 0.018(3) 0.016(3) 0.021(3) 0.001(2) -0.006(2) 0.000(2)
C2 0.011(2) 0.023(2) 0.020(3) 0.003(2) -0.0036(19) -0.0042(19)
C3 0.010(2) 0.010(2) 0.012(2) 0.0025(18) -0.0019(17) -0.0038(17)
C4 0.010(2) 0.012(2) 0.012(2) 0.0021(18) -0.0022(17) -0.0030(17)
C5 0.010(2) 0.017(3) 0.016(3) -0.002(2) -0.0005(19) -0.004(2)
C6 0.005(2) 0.018(2) 0.016(2) -0.0006(19) -0.0021(17) -0.0043(18)
C7 0.024(3) 0.017(3) 0.013(3) 0.000(2) 0.005(2) -0.001(2)
C8 0.044(4) 0.018(3) 0.038(4) -0.008(3) -0.007(3) 0.005(3)
C9 0.016(3) 0.024(3) 0.015(3) 0.000(2) -0.005(2) -0.005(2)
C10 0.097(6) 0.041(4) 0.027(4) -0.011(3) 0.029(4) -0.014(4)
C11 0.011(2) 0.016(3) 0.012(2) -0.003(2) -0.0022(19) 0.0015(19)
C12 0.019(3) 0.015(3) 0.018(3) 0.002(2) -0.008(2) -0.001(2)
C13 0.013(3) 0.022(3) 0.021(3) -0.002(2) -0.002(2) -0.006(2)
C14 0.014(3) 0.042(4) 0.020(3) 0.003(3) -0.008(2) -0.004(2)
C15 0.021(3) 0.039(4) 0.020(3) 0.010(3) -0.007(2) -0.007(3)
C16 0.014(3) 0.025(3) 0.019(3) 0.005(2) -0.003(2) -0.006(2)
C17 0.010(2) 0.016(2) 0.013(2) -0.0002(18) -0.0055(18) -0.0037(18)
C18 0.015(3) 0.020(3) 0.012(2) 0.001(2) -0.003(2) -0.002(2)
C19 0.014(3) 0.014(3) 0.022(3) 0.000(2) -0.005(2) 0.001(2)
C20 0.011(3) 0.019(3) 0.022(3) -0.005(2) 0.000(2) -0.001(2)
C21 0.012(2) 0.022(3) 0.013(2) -0.002(2) -0.0008(19) -0.005(2)
C22 0.011(2) 0.014(2) 0.016(2) 0.0006(19) -0.0034(18) -0.0061(18)
C101 0.013(2) 0.017(2) 0.027(3) 0.009(2) 0.001(2) -0.0053(19)
C102 0.029(3) 0.017(3) 0.021(3) 0.003(2) -0.004(2) -0.012(2)
C103 0.020(3) 0.012(3) 0.024(3) 0.006(2) 0.004(2) -0.005(2)
C104 0.018(3) 0.016(3) 0.024(3) 0.010(2) -0.002(2) -0.003(2)
C105 0.021(3) 0.016(3) 0.024(3) 0.008(2) 0.002(2) -0.008(2)
C201 0.015(3) 0.022(3) 0.023(3) -0.002(2) 0.001(2) -0.008(2)
C202 0.017(3) 0.017(3) 0.017(3) 0.001(2) -0.004(2) -0.007(2)
C203 0.019(3) 0.020(3) 0.020(3) -0.001(2) -0.006(2) -0.007(2)
C204 0.026(3) 0.030(3) 0.020(3) -0.002(2) -0.008(2) -0.015(2)
C205 0.014(2) 0.026(3) 0.028(3) 0.005(2) -0.010(2) -0.009(2)
C301 0.049(4) 0.025(3) 0.044(4) 0.005(3) -0.017(3) -0.011(3)
F1 0.043(2) 0.036(2) 0.093(4) 0.023(2) -0.032(2) -0.0223(19)
F2 0.049(2) 0.0192(19) 0.073(3) -0.0002(19) -0.013(2) 0.0014(17)
F3 0.162(6) 0.059(3) 0.042(3) -0.015(2) -0.037(3) -0.030(3)
S1 0.0195(7) 0.0184(7) 0.0215(7) 0.0010(5) -0.0009(5) -0.0026(5)
O11 0.034(2) 0.035(2) 0.018(2) -0.0004(18) -0.0051(17) 0.0012(19)
O12 0.027(2) 0.023(2) 0.027(2) 0.0047(17) -0.0087(17) -0.0020(17)
O13 0.026(2) 0.028(2) 0.031(2) 0.0045(18) 0.0063(18) -0.0024(17)
C401 0.032(4) 0.057(5) 0.034(4) 0.000(4) -0.022(3) 0.003(4)
Cl1 0.078(2) 0.056(2) 0.0732(19) -0.0083(14) -0.0303(16) 0.0192(16)
Cl2 0.0592(17) 0.0467(15) 0.093(2) -0.0011(14) -0.0139(15) 0.0036(12)
C411 0.073(12) 0.065(12) 0.100(12) -0.003(11) -0.025(11) -0.005(11)
Cl11 0.066(6) 0.031(5) 0.080(6) 0.000(5) -0.009(5) -0.009(4)
Cl21 0.107(10) 0.095(9) 0.109(10) -0.002(8) -0.033(8) -0.008(8)

loop_
_atom_type_symbol
_atom_type_description
_atom_type_scat_dispersion_real
_atom_type_scat_dispersion_imag
_atom_type_scat_source
C C 0.0033 0.0016 'International Tables Vol C Tables 4.2.6.8 and 6.1.1.4'
H H 0.0000 0.0000 'International Tables Vol C Tables 4.2.6.8 and 6.1.1.4'
Cl Cl 0.1484 0.1585 'International Tables Vol C Tables 4.2.6.8 and 6.1.1.4'
F F 0.0171 0.0103 'International Tables Vol C Tables 4.2.6.8 and 6.1.1.4'
O O 0.0106 0.0060 'International Tables Vol C Tables 4.2.6.8 and 6.1.1.4'
Ru Ru -1.2594 0.8363 'International Tables Vol C Tables 4.2.6.8 and 6.1.1.4'
S S 0.1246 0.1234 'International Tables Vol C Tables 4.2.6.8 and 6.1.1.4'

loop_
_geom_angle_atom_site_label_1
_geom_angle_atom_site_label_2
_geom_angle_atom_site_label_3
_geom_angle
_geom_angle_site_symmetry_1
_geom_angle_site_symmetry_3
_geom_angle_publ_flag
C1 Ru1 C6 79.4(2) . . ?
C1 Ru1 C3 105.7(2) . . ?
C6 Ru1 C3 78.06(19) . . ?
C1 Ru1 C103 100.3(2) . . ?
C6 Ru1 C103 95.3(2) . . ?
C3 Ru1 C103 151.3(2) . . ?
C1 Ru1 C102 135.4(2) . . ?
C6 Ru1 C102 88.92(19) . . ?
C3 Ru1 C102 113.72(19) . . ?
C103 Ru1 C102 37.7(2) . . ?
C1 Ru1 C104 94.2(2) . . ?
C6 Ru1 C104 130.4(2) . . ?
C3 Ru1 C104 148.53(19) . . ?
C103 Ru1 C104 37.0(2) . . ?
C102 Ru1 C104 61.6(2) . . ?
C1 Ru1 C101 154.0(2) . . ?
C6 Ru1 C101 118.11(19) . . ?
C3 Ru1 C101 97.04(18) . . ?
C103 Ru1 C101 61.19(19) . . ?
C102 Ru1 C101 36.5(2) . . ?
C104 Ru1 C101 59.89(19) . . ?
C1 Ru1 C105 121.0(2) . . ?
C6 Ru1 C105 149.5(2) . . ?
C3 Ru1 C105 113.08(18) . . ?
C103 Ru1 C105 60.87(19) . . ?
C102 Ru1 C105 60.6(2) . . ?
C104 Ru1 C105 35.81(18) . . ?
C101 Ru1 C105 35.4(2) . . ?
C1 Ru1 Ru2 72.63(16) . . ?
C6 Ru1 Ru2 107.07(13) . . ?
C3 Ru1 Ru2 49.64(13) . . ?
C103 Ru1 Ru2 154.48(15) . . ?
C102 Ru1 Ru2 150.92(15) . . ?
C104 Ru1 Ru2 117.88(15) . . ?
C101 Ru1 Ru2 115.51(14) . . ?
C105 Ru1 Ru2 101.01(14) . . ?
C2 Ru2 C3 116.6(2) . . ?
C2 Ru2 C205 94.8(2) . . ?
C3 Ru2 C205 134.3(2) . . ?
C2 Ru2 C201 130.8(2) . . ?
C3 Ru2 C201 99.28(19) . . ?
C205 Ru2 C201 38.0(2) . . ?
C2 Ru2 C204 88.3(2) . . ?
C3 Ru2 C204 154.90(19) . . ?
C205 Ru2 C204 38.2(2) . . ?
C201 Ru2 C204 63.0(2) . . ?
C2 Ru2 C202 150.2(2) . . ?
C3 Ru2 C202 93.11(18) . . ?
C205 Ru2 C202 62.8(2) . . ?
C201 Ru2 C202 37.33(19) . . ?
C204 Ru2 C202 61.9(2) . . ?
C2 Ru2 C203 116.3(2) . . ?
C3 Ru2 C203 120.77(18) . . ?
C205 Ru2 C203 62.8(2) . . ?
C201 Ru2 C203 62.8(2) . . ?
C204 Ru2 C203 36.6(2) . . ?
C202 Ru2 C203 37.43(19) . . ?
C2 Ru2 C17 108.09(19) . . ?
C3 Ru2 C17 38.33(17) . . ?
C205 Ru2 C17 156.26(19) . . ?
C201 Ru2 C17 120.74(19) . . ?
C204 Ru2 C17 133.9(2) . . ?
C202 Ru2 C17 93.60(18) . . ?
C203 Ru2 C17 100.22(18) . . ?
C2 Ru2 C22 75.47(19) . . ?
C3 Ru2 C22 65.24(17) . . ?
C205 Ru2 C22 159.92(19) . . ?
C201 Ru2 C22 153.50(19) . . ?
C204 Ru2 C22 122.73(19) . . ?
C202 Ru2 C22 118.74(17) . . ?
C203 Ru2 C22 105.29(18) . . ?
C17 Ru2 C22 34.55(17) . . ?
C2 Ru2 Ru1 80.55(16) . . ?
C3 Ru2 Ru1 47.48(12) . . ?
C205 Ru2 Ru1 114.31(15) . . ?
C201 Ru2 Ru1 103.87(14) . . ?
C204 Ru2 Ru1 149.51(15) . . ?
C202 Ru2 Ru1 125.35(13) . . ?
C203 Ru2 Ru1 162.74(14) . . ?
C17 Ru2 Ru1 76.58(12) . . ?
C22 Ru2 Ru1 81.88(11) . . ?
C7 O4 C8 114.7(4) . . ?
C9 O6 C10 116.8(5) . . ?
O1 C1 Ru1 174.1(5) . . ?
O2 C2 Ru2 173.7(5) . . ?
C17 C3 C4 115.7(4) . . ?
C17 C3 Ru1 126.5(3) . . ?
C4 C3 Ru1 116.5(3) . . ?
C17 C3 Ru2 75.2(3) . . ?
C4 C3 Ru2 127.2(3) . . ?
Ru1 C3 Ru2 82.87(17) . . ?
C5 C4 C11 107.3(4) . . ?
C5 C4 C3 108.0(4) . . ?
C11 C4 C3 112.1(4) . . ?
C5 C4 H4 109.8 . . ?
C11 C4 H4 109.8 . . ?
C3 C4 H4 109.8 . . ?
C6 C5 C9 126.3(5) . . ?
C6 C5 C4 117.3(4) . . ?
C9 C5 C4 116.4(4) . . ?
C5 C6 C7 123.2(4) . . ?
C5 C6 Ru1 119.5(4) . . ?
C7 C6 Ru1 117.1(3) . . ?
O3 C7 O4 123.9(5) . . ?
O3 C7 C6 124.6(5) . . ?
O4 C7 C6 111.3(4) . . ?
O4 C8 H8A 109.5 . . ?
O4 C8 H8B 109.5 . . ?
H8A C8 H8B 109.5 . . ?
O4 C8 H8C 109.5 . . ?
H8A C8 H8C 109.5 . . ?
H8B C8 H8C 109.5 . . ?
O5 C9 O6 123.8(5) . . ?
O5 C9 C5 123.7(5) . . ?
O6 C9 C5 112.4(4) . . ?
O6 C10 H10A 109.5 . . ?
O6 C10 H10B 109.5 . . ?
H10A C10 H10B 109.5 . . ?
O6 C10 H10C 109.5 . . ?
H10A C10 H10C 109.5 . . ?
H10B C10 H10C 109.5 . . ?
C16 C11 C12 118.2(5) . . ?
C16 C11 C4 120.3(4) . . ?
C12 C11 C4 121.4(4) . . ?
C13 C12 C11 121.1(5) . . ?
C13 C12 H12 119.5 . . ?
C11 C12 H12 119.5 . . ?
C14 C13 C12 119.5(5) . . ?
C14 C13 H13 120.2 . . ?
C12 C13 H13 120.2 . . ?
C13 C14 C15 120.4(5) . . ?
C13 C14 H14 119.8 . . ?
C15 C14 H14 119.8 . . ?
C14 C15 C16 119.6(5) . . ?
C14 C15 H15 120.2 . . ?
C16 C15 H15 120.2 . . ?
C11 C16 C15 121.1(5) . . ?
C11 C16 H16 119.4 . . ?
C15 C16 H16 119.4 . . ?
C22 C17 C18 116.2(4) . . ?
C22 C17 C3 120.6(4) . . ?
C18 C17 C3 122.1(4) . . ?
C22 C17 Ru2 79.5(3) . . ?
C18 C17 Ru2 116.4(3) . . ?
C3 C17 Ru2 66.4(3) . . ?
C19 C18 C17 121.2(5) . . ?
C19 C18 H18 119.4 . . ?
C17 C18 H18 119.4 . . ?
C18 C19 C20 121.1(5) . . ?
C18 C19 H19 119.4 . . ?
C20 C19 H19 119.4 . . ?
C21 C20 C19 119.9(5) . . ?
C21 C20 H20 120.1 . . ?
C19 C20 H20 120.1 . . ?
C20 C21 C22 120.2(5) . . ?
C20 C21 H21 119.9 . . ?
C22 C21 H21 119.9 . . ?
C17 C22 C21 121.4(4) . . ?
C17 C22 Ru2 66.0(3) . . ?
C21 C22 Ru2 122.4(3) . . ?
C17 C22 H22 113.1 . . ?
C21 C22 H22 113.1 . . ?
Ru2 C22 H22 113.1 . . ?
C105 C101 C102 109.4(5) . . ?
C105 C101 Ru1 74.2(3) . . ?
C102 C101 Ru1 69.1(3) . . ?
C105 C101 H101 125.3 . . ?
C102 C101 H101 125.3 . . ?
Ru1 C101 H101 125.3 . . ?
C101 C102 C103 107.2(5) . . ?
C101 C102 Ru1 74.4(3) . . ?
C103 C102 Ru1 70.5(3) . . ?
C101 C102 H102 126.2 . . ?
C103 C102 H102 126.2 . . ?
Ru1 C102 H102 126.2 . . ?
C104 C103 C102 107.4(5) . . ?
C104 C103 Ru1 73.6(3) . . ?
C102 C103 Ru1 71.8(3) . . ?
C104 C103 H103 126.1 . . ?
C102 C103 H103 126.1 . . ?
Ru1 C103 H103 126.1 . . ?
C105 C104 C103 108.9(5) . . ?
C105 C104 Ru1 75.1(3) . . ?
C103 C104 Ru1 69.5(3) . . ?
C105 C104 H104 125.4 . . ?
C103 C104 H104 125.4 . . ?
Ru1 C104 H104 125.4 . . ?
C101 C105 C104 107.1(5) . . ?
C101 C105 Ru1 70.4(3) . . ?
C104 C105 Ru1 69.0(3) . . ?
C101 C105 H105 126.4 . . ?
C104 C105 H105 126.4 . . ?
Ru1 C105 H105 126.4 . . ?
C202 C201 C205 107.3(5) . . ?
C202 C201 Ru2 72.0(3) . . ?
C205 C201 Ru2 69.8(3) . . ?
C202 C201 H201 126.3 . . ?
C205 C201 H201 126.3 . . ?
Ru2 C201 H201 126.3 . . ?
C201 C202 C203 108.7(5) . . ?
C201 C202 Ru2 70.6(3) . . ?
C203 C202 Ru2 71.8(3) . . ?
C201 C202 H202 125.6 . . ?
C203 C202 H202 125.6 . . ?
Ru2 C202 H202 125.6 . . ?
C204 C203 C202 107.7(5) . . ?
C204 C203 Ru2 70.9(3) . . ?
C202 C203 Ru2 70.7(3) . . ?
C204 C203 H203 126.1 . . ?
C202 C203 H203 126.1 . . ?
Ru2 C203 H203 126.1 . . ?
C203 C204 C205 108.5(5) . . ?
C203 C204 Ru2 72.5(3) . . ?
C205 C204 Ru2 69.2(3) . . ?
C203 C204 H204 125.7 . . ?
C205 C204 H204 125.7 . . ?
Ru2 C204 H204 125.7 . . ?
C201 C205 C204 107.8(5) . . ?
C201 C205 Ru2 72.2(3) . . ?
C204 C205 Ru2 72.6(3) . . ?
C201 C205 H205 126.0 . . ?
C204 C205 H205 126.0 . . ?
Ru2 C205 H205 126.0 . . ?
F2 C301 F1 107.0(5) . . ?
F2 C301 F3 108.2(6) . . ?
F1 C301 F3 106.5(6) . . ?
F2 C301 S1 112.4(5) . . ?
F1 C301 S1 112.4(5) . . ?
F3 C301 S1 110.1(5) . . ?
O13 S1 O12 115.6(2) . . ?
O13 S1 O11 113.7(3) . . ?
O12 S1 O11 114.7(2) . . ?
O13 S1 C301 103.3(3) . . ?
O12 S1 C301 104.4(3) . . ?
O11 S1 C301 103.0(3) . . ?
Cl2 C401 Cl1 117.5(5) . . ?
Cl2 C401 H40A 107.9 . . ?
Cl1 C401 H40A 107.9 . . ?
Cl2 C401 H40B 107.9 . . ?
Cl1 C401 H40B 107.9 . . ?
H40A C401 H40B 107.2 . . ?
Cl21 C411 Cl11 92.5(11) . . ?
Cl21 C411 H41A 113.2 . . ?
Cl11 C411 H41A 113.2 . . ?
Cl21 C411 H41B 113.2 . . ?
Cl11 C411 H41B 113.2 . . ?
H41A C411 H41B 110.5 . . ?

loop_
_geom_bond_atom_site_label_1
_geom_bond_atom_site_label_2
_geom_bond_distance
_geom_bond_site_symmetry_2
_geom_bond_publ_flag
Ru1 C1 1.880(5) . ?
Ru1 C6 2.077(5) . ?
Ru1 C3 2.083(5) . ?
Ru1 C103 2.195(5) . ?
Ru1 C102 2.212(5) . ?
Ru1 C104 2.249(5) . ?
Ru1 C101 2.280(5) . ?
Ru1 C105 2.328(5) . ?
Ru1 Ru2 2.8041(6) . ?
Ru2 C2 1.925(5) . ?
Ru2 C3 2.153(5) . ?
Ru2 C205 2.167(5) . ?
Ru2 C201 2.200(5) . ?
Ru2 C204 2.212(5) . ?
Ru2 C202 2.218(5) . ?
Ru2 C203 2.232(5) . ?
Ru2 C17 2.272(5) . ?
Ru2 C22 2.446(5) . ?
O1 C1 1.139(6) . ?
O2 C2 1.127(6) . ?
O3 C7 1.194(7) . ?
O4 C7 1.339(7) . ?
O4 C8 1.448(7) . ?
O5 C9 1.208(6) . ?
O6 C9 1.337(7) . ?
O6 C10 1.447(7) . ?
C3 C17 1.457(7) . ?
C3 C4 1.538(6) . ?
C4 C5 1.509(7) . ?
C4 C11 1.522(6) . ?
C4 H4 1.0000 . ?
C5 C6 1.336(7) . ?
C5 C9 1.482(7) . ?
C6 C7 1.493(7) . ?
C8 H8A 0.9800 . ?
C8 H8B 0.9800 . ?
C8 H8C 0.9800 . ?
C10 H10A 0.9800 . ?
C10 H10B 0.9800 . ?
C10 H10C 0.9800 . ?
C11 C16 1.384(7) . ?
C11 C12 1.396(7) . ?
C12 C13 1.390(7) . ?
C12 H12 0.9500 . ?
C13 C14 1.376(8) . ?
C13 H13 0.9500 . ?
C14 C15 1.387(8) . ?
C14 H14 0.9500 . ?
C15 C16 1.387(7) . ?
C15 H15 0.9500 . ?
C16 H16 0.9500 . ?
C17 C22 1.411(7) . ?
C17 C18 1.443(7) . ?
C18 C19 1.361(7) . ?
C18 H18 0.9500 . ?
C19 C20 1.413(7) . ?
C19 H19 0.9500 . ?
C20 C21 1.354(7) . ?
C20 H20 0.9500 . ?
C21 C22 1.424(7) . ?
C21 H21 0.9500 . ?
C22 H22 1.0000 . ?
C101 C105 1.401(8) . ?
C101 C102 1.409(8) . ?
C101 H101 1.0000 . ?
C102 C103 1.423(8) . ?
C102 H102 1.0000 . ?
C103 C104 1.410(8) . ?
C103 H103 1.0000 . ?
C104 C105 1.409(7) . ?
C104 H104 1.0000 . ?
C105 H105 1.0000 . ?
C201 C202 1.414(7) . ?
C201 C205 1.422(8) . ?
C201 H201 1.0000 . ?
C202 C203 1.428(7) . ?
C202 H202 1.0000 . ?
C203 C204 1.394(8) . ?
C203 H203 1.0000 . ?
C204 C205 1.432(8) . ?
C204 H204 1.0000 . ?
C205 H205 1.0000 . ?
C301 F2 1.312(7) . ?
C301 F1 1.326(8) . ?
C301 F3 1.343(8) . ?
C301 S1 1.814(6) . ?
S1 O13 1.431(4) . ?
S1 O12 1.432(4) . ?
S1 O11 1.441(4) . ?
C401 Cl2 1.670(7) . ?
C401 Cl1 1.795(7) . ?
C401 H40A 0.9900 . ?
C401 H40B 0.9900 . ?
C411 Cl21 1.734(13) . ?
C411 Cl11 1.741(13) . ?
C411 H41A 0.9900 . ?
C411 H41B 0.9900 . ?
